data_7120690
loop_
_publ_author_name
'Nikolayenko, Varvara I.'
'Heyns, Anneli'
'Barbour, Len'

_publ_section_title
;
 Threading the needle: guest transport in a versatile 0D porous molecular
 crystal
;
_journal_name_full 'Chem. Commun.'
_journal_paper_doi 10.1039/C7CC06676G
_journal_year 2017
_chemical_formula_moiety 'C34 H40 Cl4 Cu2 N8 O0.58, 0.78(O)'
_chemical_formula_sum 'C34 H40 Cl4 Cu2 N8 O1.36'
_chemical_formula_weight 851.38
_chemical_name_common 2
_space_group_crystal_system monoclinic
_space_group_IT_number 14
_space_group_name_Hall '-P 2ybc'
_space_group_name_H-M_alt 'P 1 21/c 1'
_symmetry_space_group_name_Hall '-P 2ybc'
_symmetry_space_group_name_H-M 'P 1 21/c 1'
_atom_sites_solution_hydrogens geom
_audit_creation_method SHELXL-2016/6
_audit_update_record
;
2017-08-18 deposited with the CCDC.
2017-09-21 downloaded from the CCDC.
;
_cell_angle_alpha 90
_cell_angle_beta 98.264(7)
_cell_angle_gamma 90
_cell_formula_units_Z 2
_cell_length_a 8.333(4)
_cell_length_b 10.394(5)
_cell_length_c 22.167(10)
_cell_measurement_reflns_used 4090
_cell_measurement_temperature 100(2)
_cell_measurement_theta_max 28.05
_cell_measurement_theta_min 1.86
_cell_volume 1900.0(16)
_computing_cell_refinement 'SAINT (Bruker, 2016)'
_computing_data_collection 'APEX3 (Bruker, 2016)'
_computing_data_reduction 'SAINT (Bruker, 2016)'
_computing_structure_refinement 'SHELXL-2016/6 (Sheldrick, 2016)'
_computing_structure_solution 'SHELXL-2016/6 (Sheldrick, 2016)'
_diffrn_ambient_temperature 100(2)
_diffrn_measured_fraction_theta_full 0.996
_diffrn_measured_fraction_theta_max 0.888
_diffrn_measurement_device_type 'Bruker APEX CCD area -detector'
_diffrn_measurement_method \w
_diffrn_radiation_type MoK\a
_diffrn_radiation_wavelength 0.71073
_diffrn_reflns_av_R_equivalents 0.0505
_diffrn_reflns_av_unetI/netI 0.0671
_diffrn_reflns_Laue_measured_fraction_full 0.996
_diffrn_reflns_Laue_measured_fraction_max 0.888
_diffrn_reflns_limit_h_max 10
_diffrn_reflns_limit_h_min -5
_diffrn_reflns_limit_k_max 12
_diffrn_reflns_limit_k_min -12
_diffrn_reflns_limit_l_max 27
_diffrn_reflns_limit_l_min -27
_diffrn_reflns_number 11053
_diffrn_reflns_point_group_measured_fraction_full 0.996
_diffrn_reflns_point_group_measured_fraction_max 0.888
_diffrn_reflns_theta_full 25.500
_diffrn_reflns_theta_max 28.045
_diffrn_reflns_theta_min 1.857
_diffrn_source 'fine-focus sealed tube'
_exptl_absorpt_coefficient_mu 1.441
_exptl_absorpt_correction_T_max 0.8934
_exptl_absorpt_correction_T_min 0.7615
_exptl_absorpt_correction_type numerical
_exptl_absorpt_process_details 'SADABS, 2016'
_exptl_crystal_colour Green
_exptl_crystal_density_diffrn 1.488
_exptl_crystal_description Plate
_exptl_crystal_F_000 874
_exptl_crystal_size_max 0.200
_exptl_crystal_size_mid 0.140
_exptl_crystal_size_min 0.080
_refine_diff_density_max 0.411
_refine_diff_density_min -0.555
_refine_diff_density_rms 0.089
_refine_ls_extinction_method none
_refine_ls_goodness_of_fit_ref 1.016
_refine_ls_hydrogen_treatment constr
_refine_ls_matrix_type full
_refine_ls_number_parameters 239
_refine_ls_number_reflns 4090
_refine_ls_number_restraints 0
_refine_ls_restrained_S_all 1.016
_refine_ls_R_factor_all 0.0698
_refine_ls_R_factor_gt 0.0443
_refine_ls_shift/su_max 0.001
_refine_ls_shift/su_mean 0.000
_refine_ls_structure_factor_coef Fsqd
_refine_ls_weighting_details 'w=1/[\s^2^(Fo^2^)+(0.0333P)^2^+0.8537P] where P=(Fo^2^+2Fc^2^)/3'
_refine_ls_weighting_scheme calc
_refine_ls_wR_factor_gt 0.0848
_refine_ls_wR_factor_ref 0.0948
_reflns_Friedel_coverage 0.000
_reflns_number_gt 3009
_reflns_number_total 4090
_reflns_threshold_expression 'I > 2\s(I)'
_cod_data_source_file c7cc06676g2.cif
_cod_data_source_block 2
_cod_original_cell_volume 1900.1(15)
_cod_database_code 7120690
_shelx_shelxl_version_number 2016/6
_shelx_space_group_comment
;
The symmetry employed for this shelxl refinement is uniquely defined
by the following loop, which should always be used as a source of
symmetry information in preference to the above space-group names.
They are only intended as comments.
;
_shelx_estimated_absorpt_t_min 0.761
_shelx_estimated_absorpt_t_max 0.893

loop_
_space_group_symop_operation_xyz
'x, y, z'
'-x, y+1/2, -z+1/2'
'-x, -y, -z'
'x, -y-1/2, z-1/2'

loop_
_atom_site_label
_atom_site_type_symbol
_atom_site_fract_x
_atom_site_fract_y
_atom_site_fract_z
_atom_site_U_iso_or_equiv
_atom_site_adp_type
_atom_site_occupancy
_atom_site_site_symmetry_order
_atom_site_calc_flag
_atom_site_refinement_flags_posn
_atom_site_refinement_flags_adp
_atom_site_refinement_flags_occupancy
_atom_site_disorder_assembly
_atom_site_disorder_group
Cu1 Cu 0.02126(4) 0.28596(4) 0.40498(2) 0.02037(12) Uani 1 1 d . . . . .
Cl1 Cl 0.15831(9) 0.31826(8) 0.32493(3) 0.02161(19) Uani 1 1 d . . . . .
N2 N 0.4039(3) 0.1644(3) 0.53055(11) 0.0179(6) Uani 1 1 d . . . . .
Cl2 Cl -0.12378(10) 0.15238(9) 0.45904(4) 0.0358(3) Uani 1 1 d . . . . .
N3 N 0.3363(3) 0.4999(2) 0.69622(11) 0.0156(6) Uani 1 1 d . . . . .
N1 N 0.2223(3) 0.2531(2) 0.46150(11) 0.0185(6) Uani 1 1 d . . . . .
C12 C 0.2587(4) 0.2228(3) 0.64615(14) 0.0203(7) Uani 1 1 d . . . . .
H12A H 0.227628 0.289824 0.615629 0.030 Uiso 1 1 calc R U . . .
H12B H 0.203013 0.237549 0.681586 0.030 Uiso 1 1 calc R U . . .
H12C H 0.227814 0.138322 0.628500 0.030 Uiso 1 1 calc R U . . .
N4 N 0.1749(3) 0.6278(2) 0.63604(11) 0.0169(6) Uani 1 1 d . . . . .
C6 C 0.7126(4) 0.1496(3) 0.65644(13) 0.0171(7) Uani 1 1 d . . . . .
C2 C 0.4742(4) 0.2719(3) 0.51006(15) 0.0265(8) Uani 1 1 d . . . . .
H2 H 0.581017 0.302248 0.523152 0.032 Uiso 1 1 calc R U . . .
C11 C 0.4418(4) 0.2267(3) 0.66600(13) 0.0145(6) Uani 1 1 d . . . . .
C8 C 0.5064(4) 0.3087(3) 0.71382(13) 0.0153(7) Uani 1 1 d . . . . .
C3 C 0.2521(4) 0.1567(3) 0.50029(14) 0.0179(7) Uani 1 1 d . . . . .
H3 H 0.176620 0.090900 0.506065 0.021 Uiso 1 1 calc R U . . .
C4 C 0.4771(4) 0.0758(3) 0.57918(13) 0.0203(7) Uani 1 1 d . . . . .
H4A H 0.565201 0.025980 0.564595 0.024 Uiso 1 1 calc R U . . .
H4B H 0.393927 0.014316 0.589088 0.024 Uiso 1 1 calc R U . . .
C16 C 0.1825(4) 0.5385(3) 0.67890(13) 0.0163(7) Uani 1 1 d . . . . .
H16 H 0.091323 0.505986 0.695279 0.020 Uiso 1 1 calc R U . . .
C1 C 0.3619(4) 0.3266(3) 0.46751(15) 0.0277(8) Uani 1 1 d . . . . .
H1 H 0.376750 0.402901 0.445401 0.033 Uiso 1 1 calc R U . . .
C5 C 0.5447(4) 0.1508(3) 0.63603(13) 0.0149(7) Uani 1 1 d . . . . .
C17 C 0.7732(4) 0.2310(3) 0.70430(13) 0.0166(7) Uani 1 1 d . . . . .
H17 H 0.886420 0.230701 0.718236 0.020 Uiso 1 1 calc R U . . .
C9 C 0.6746(4) 0.3127(3) 0.73248(13) 0.0163(7) Uani 1 1 d . . . . .
C10 C 0.7529(4) 0.4049(3) 0.78120(14) 0.0212(7) Uani 1 1 d . . . . .
H10A H 0.870085 0.389612 0.788666 0.032 Uiso 1 1 calc R U . . .
H10B H 0.706999 0.390923 0.818975 0.032 Uiso 1 1 calc R U . . .
H10C H 0.732000 0.493692 0.767378 0.032 Uiso 1 1 calc R U . . .
C13 C 0.3955(4) 0.3999(3) 0.74126(14) 0.0181(7) Uani 1 1 d . . . . .
H13A H 0.302463 0.351712 0.753194 0.022 Uiso 1 1 calc R U . . .
H13B H 0.455011 0.440513 0.778246 0.022 Uiso 1 1 calc R U . . .
C15 C 0.3325(4) 0.6470(3) 0.62585(14) 0.0203(7) Uani 1 1 d . . . . .
H15 H 0.365632 0.705713 0.597196 0.024 Uiso 1 1 calc R U . . .
C7 C 0.8299(4) 0.0647(3) 0.62830(14) 0.0223(7) Uani 1 1 d . . . . .
H7A H 0.939200 0.074921 0.650878 0.033 Uiso 1 1 calc R U . . .
H7B H 0.830105 0.089559 0.585672 0.033 Uiso 1 1 calc R U . . .
H7C H 0.796195 -0.025406 0.630174 0.033 Uiso 1 1 calc R U . . .
C14 C 0.4324(4) 0.5695(3) 0.66283(14) 0.0206(7) Uani 1 1 d . . . . .
H14 H 0.546986 0.564159 0.665305 0.025 Uiso 1 1 calc R U . . .
O1A O 0.1234(11) 0.6070(10) 0.4371(4) 0.082(3) Uani 0.39 1 d . . P A 1
O1B O 0.0438(14) 0.5106(12) 0.4724(5) 0.065(3) Uani 0.29 1 d . . P B -2

loop_
_atom_site_aniso_label
_atom_site_aniso_U_11
_atom_site_aniso_U_22
_atom_site_aniso_U_33
_atom_site_aniso_U_23
_atom_site_aniso_U_13
_atom_site_aniso_U_12
Cu1 0.0130(2) 0.0288(2) 0.0189(2) 0.00776(18) 0.00102(15) 0.00314(17)
Cl1 0.0140(4) 0.0332(5) 0.0177(4) 0.0029(3) 0.0026(3) 0.0024(3)
N2 0.0153(14) 0.0251(15) 0.0125(13) -0.0027(11) -0.0013(11) 0.0027(11)
Cl2 0.0161(5) 0.0460(6) 0.0444(6) 0.0292(5) 0.0010(4) 0.0011(4)
N3 0.0150(14) 0.0163(13) 0.0154(13) 0.0015(11) 0.0019(10) 0.0019(10)
N1 0.0157(14) 0.0242(15) 0.0154(13) 0.0010(11) 0.0009(11) 0.0005(11)
C12 0.0163(17) 0.0240(17) 0.0198(17) -0.0006(14) -0.0003(13) 0.0034(14)
N4 0.0114(14) 0.0228(14) 0.0165(14) 0.0010(12) 0.0024(11) 0.0011(11)
C6 0.0196(17) 0.0184(16) 0.0137(16) 0.0013(13) 0.0031(13) 0.0011(13)
C2 0.0138(17) 0.041(2) 0.0242(18) 0.0053(16) 0.0027(14) -0.0038(15)
C11 0.0127(16) 0.0158(15) 0.0139(15) 0.0032(13) -0.0023(12) 0.0007(12)
C8 0.0179(17) 0.0160(16) 0.0122(15) 0.0043(12) 0.0027(12) 0.0027(12)
C3 0.0158(17) 0.0194(16) 0.0177(16) -0.0024(14) -0.0002(13) 0.0024(13)
C4 0.0177(17) 0.0225(17) 0.0188(17) -0.0015(14) -0.0032(13) 0.0071(13)
C16 0.0136(16) 0.0202(16) 0.0154(16) -0.0016(13) 0.0031(12) 0.0015(13)
C1 0.0189(19) 0.038(2) 0.0255(19) 0.0084(16) -0.0003(15) -0.0044(15)
C5 0.0147(17) 0.0153(15) 0.0138(15) 0.0015(12) -0.0005(12) -0.0005(12)
C17 0.0129(16) 0.0192(16) 0.0165(16) 0.0044(13) -0.0017(12) 0.0029(13)
C9 0.0188(17) 0.0158(16) 0.0128(15) 0.0044(13) -0.0024(12) -0.0005(13)
C10 0.0223(18) 0.0212(17) 0.0183(17) 0.0001(14) -0.0029(14) 0.0000(14)
C13 0.0212(18) 0.0171(16) 0.0156(16) 0.0010(13) 0.0013(13) 0.0010(13)
C15 0.0184(18) 0.0234(18) 0.0203(17) 0.0075(14) 0.0066(13) 0.0013(14)
C7 0.0190(18) 0.0260(18) 0.0210(17) -0.0004(14) -0.0005(14) 0.0033(14)
C14 0.0119(16) 0.0248(18) 0.0255(18) 0.0022(15) 0.0044(13) -0.0008(13)
O1A 0.083(7) 0.085(7) 0.073(7) -0.002(6) -0.006(5) 0.002(6)
O1B 0.078(9) 0.066(8) 0.053(8) -0.008(6) 0.014(6) 0.009(6)

loop_
_atom_type_symbol
_atom_type_description
_atom_type_scat_dispersion_real
_atom_type_scat_dispersion_imag
_atom_type_scat_source
C C 0.0033 0.0016 'International Tables Vol C Tables 4.2.6.8 and 6.1.1.4'
H H 0.0000 0.0000 'International Tables Vol C Tables 4.2.6.8 and 6.1.1.4'
N N 0.0061 0.0033 'International Tables Vol C Tables 4.2.6.8 and 6.1.1.4'
O O 0.0106 0.0060 'International Tables Vol C Tables 4.2.6.8 and 6.1.1.4'
Cl Cl 0.1484 0.1585 'International Tables Vol C Tables 4.2.6.8 and 6.1.1.4'
Cu Cu 0.3201 1.2651 'International Tables Vol C Tables 4.2.6.8 and 6.1.1.4'

loop_
_geom_angle_atom_site_label_1
_geom_angle_atom_site_label_2
_geom_angle_atom_site_label_3
_geom_angle
_geom_angle_site_symmetry_1
_geom_angle_site_symmetry_3
N4 Cu1 N1 160.97(11) 3_566 .
N4 Cu1 Cl1 92.83(8) 3_566 .
N1 Cu1 Cl1 92.59(8) . .
N4 Cu1 Cl2 92.99(8) 3_566 .
N1 Cu1 Cl2 91.54(8) . .
Cl1 Cu1 Cl2 149.55(4) . .
C3 N2 C2 107.4(3) . .
C3 N2 C4 125.8(3) . .
C2 N2 C4 126.7(3) . .
C16 N3 C14 107.1(3) . .
C16 N3 C13 128.0(3) . .
C14 N3 C13 124.9(3) . .
C3 N1 C1 106.3(3) . .
C3 N1 Cu1 127.4(2) . .
C1 N1 Cu1 126.3(2) . .
C11 C12 H12A 109.5 . .
C11 C12 H12B 109.5 . .
H12A C12 H12B 109.5 . .
C11 C12 H12C 109.5 . .
H12A C12 H12C 109.5 . .
H12B C12 H12C 109.5 . .
C16 N4 C15 105.7(2) . .
C16 N4 Cu1 127.0(2) . 3_566
C15 N4 Cu1 127.3(2) . 3_566
C17 C6 C5 118.3(3) . .
C17 C6 C7 118.8(3) . .
C5 C6 C7 122.8(3) . .
C1 C2 N2 106.7(3) . .
C1 C2 H2 126.6 . .
N2 C2 H2 126.6 . .
C5 C11 C8 120.3(3) . .
C5 C11 C12 120.2(3) . .
C8 C11 C12 119.5(3) . .
C9 C8 C11 119.9(3) . .
C9 C8 C13 120.4(3) . .
C11 C8 C13 119.6(3) . .
N1 C3 N2 110.7(3) . .
N1 C3 H3 124.6 . .
N2 C3 H3 124.6 . .
N2 C4 C5 110.5(3) . .
N2 C4 H4A 109.6 . .
C5 C4 H4A 109.6 . .
N2 C4 H4B 109.6 . .
C5 C4 H4B 109.6 . .
H4A C4 H4B 108.1 . .
N4 C16 N3 111.1(3) . .
N4 C16 H16 124.5 . .
N3 C16 H16 124.5 . .
C2 C1 N1 108.8(3) . .
C2 C1 H1 125.6 . .
N1 C1 H1 125.6 . .
C11 C5 C6 120.0(3) . .
C11 C5 C4 120.2(3) . .
C6 C5 C4 119.7(3) . .
C9 C17 C6 122.7(3) . .
C9 C17 H17 118.7 . .
C6 C17 H17 118.7 . .
C17 C9 C8 118.6(3) . .
C17 C9 C10 118.9(3) . .
C8 C9 C10 122.4(3) . .
C9 C10 H10A 109.5 . .
C9 C10 H10B 109.5 . .
H10A C10 H10B 109.5 . .
C9 C10 H10C 109.5 . .
H10A C10 H10C 109.5 . .
H10B C10 H10C 109.5 . .
N3 C13 C8 109.5(2) . .
N3 C13 H13A 109.8 . .
C8 C13 H13A 109.8 . .
N3 C13 H13B 109.8 . .
C8 C13 H13B 109.8 . .
H13A C13 H13B 108.2 . .
C14 C15 N4 109.5(3) . .
C14 C15 H15 125.3 . .
N4 C15 H15 125.3 . .
C6 C7 H7A 109.5 . .
C6 C7 H7B 109.5 . .
H7A C7 H7B 109.5 . .
C6 C7 H7C 109.5 . .
H7A C7 H7C 109.5 . .
H7B C7 H7C 109.5 . .
C15 C14 N3 106.6(3) . .
C15 C14 H14 126.7 . .
N3 C14 H14 126.7 . .

loop_
_geom_bond_atom_site_label_1
_geom_bond_atom_site_label_2
_geom_bond_distance
_geom_bond_site_symmetry_2
Cu1 N4 1.968(2) 3_566
Cu1 N1 1.972(3) .
Cu1 Cl1 2.2688(12) .
Cu1 Cl2 2.2894(11) .
N2 C3 1.346(4) .
N2 C2 1.369(4) .
N2 C4 1.481(4) .
N3 C16 1.345(4) .
N3 C14 1.373(4) .
N3 C13 1.476(4) .
N1 C3 1.321(4) .
N1 C1 1.382(4) .
C12 C11 1.527(4) .
C12 H12A 0.9800 .
C12 H12B 0.9800 .
C12 H12C 0.9800 .
N4 C16 1.323(4) .
N4 C15 1.379(4) .
C6 C17 1.393(4) .
C6 C5 1.407(4) .
C6 C7 1.517(4) .
C2 C1 1.354(4) .
C2 H2 0.9500 .
C11 C5 1.401(4) .
C11 C8 1.405(4) .
C8 C9 1.404(4) .
C8 C13 1.511(4) .
C3 H3 0.9500 .
C4 C5 1.520(4) .
C4 H4A 0.9900 .
C4 H4B 0.9900 .
C16 H16 0.9500 .
C1 H1 0.9500 .
C17 C9 1.390(4) .
C17 H17 0.9500 .
C9 C10 1.519(4) .
C10 H10A 0.9800 .
C10 H10B 0.9800 .
C10 H10C 0.9800 .
C13 H13A 0.9900 .
C13 H13B 0.9900 .
C15 C14 1.348(4) .
C15 H15 0.9500 .
C7 H7A 0.9800 .
C7 H7B 0.9800 .
C7 H7C 0.9800 .
C14 H14 0.9500 .

loop_
_geom_hbond_atom_site_label_D
_geom_hbond_atom_site_label_H
_geom_hbond_atom_site_label_A
_geom_hbond_distance_DH
_geom_hbond_distance_HA
_geom_hbond_distance_DA
_geom_hbond_angle_DHA
_geom_hbond_site_symmetry_A
C3 H3 Cl2 0.95 2.65 3.134(3) 112.3 .
C3 H3 Cl2 0.95 2.70 3.543(4) 148.4 3_556
C4 H4B Cl2 0.99 2.92 3.780(4) 146.1 3_556
C13 H13A Cl1 0.99 2.76 3.680(3) 153.9 4_566
C15 H15 Cl2 0.95 2.66 3.158(3) 113.4 3_566
C14 H14 Cl1 0.95 2.72 3.578(4) 149.9 3_666

loop_
_geom_torsion_atom_site_label_1
_geom_torsion_atom_site_label_2
_geom_torsion_atom_site_label_3
_geom_torsion_atom_site_label_4
_geom_torsion
_geom_torsion_site_symmetry_1
C3 N2 C2 C1 -0.1(4) .
C4 N2 C2 C1 -177.3(3) .
C5 C11 C8 C9 -1.2(4) .
C12 C11 C8 C9 179.8(3) .
C5 C11 C8 C13 173.7(3) .
C12 C11 C8 C13 -5.2(4) .
C1 N1 C3 N2 -0.3(4) .
Cu1 N1 C3 N2 178.75(19) .
C2 N2 C3 N1 0.3(4) .
C4 N2 C3 N1 177.5(3) .
C3 N2 C4 C5 -126.2(3) .
C2 N2 C4 C5 50.5(4) .
C15 N4 C16 N3 -0.2(3) .
Cu1 N4 C16 N3 179.38(19) 3_566
C14 N3 C16 N4 0.6(3) .
C13 N3 C16 N4 -178.0(3) .
N2 C2 C1 N1 -0.1(4) .
C3 N1 C1 C2 0.3(4) .
Cu1 N1 C1 C2 -178.8(2) .
C8 C11 C5 C6 4.3(4) .
C12 C11 C5 C6 -176.7(3) .
C8 C11 C5 C4 -171.9(3) .
C12 C11 C5 C4 7.0(4) .
C17 C6 C5 C11 -3.7(4) .
C7 C6 C5 C11 176.8(3) .
C17 C6 C5 C4 172.6(3) .
C7 C6 C5 C4 -6.9(4) .
N2 C4 C5 C11 60.6(4) .
N2 C4 C5 C6 -115.6(3) .
C5 C6 C17 C9 0.0(5) .
C7 C6 C17 C9 179.6(3) .
C6 C17 C9 C8 3.0(4) .
C6 C17 C9 C10 -175.6(3) .
C11 C8 C9 C17 -2.3(4) .
C13 C8 C9 C17 -177.3(3) .
C11 C8 C9 C10 176.2(3) .
C13 C8 C9 C10 1.3(4) .
C16 N3 C13 C8 130.2(3) .
C14 N3 C13 C8 -48.2(4) .
C9 C8 C13 N3 106.6(3) .
C11 C8 C13 N3 -68.4(4) .
C16 N4 C15 C14 -0.2(4) .
Cu1 N4 C15 C14 -179.8(2) 3_566
N4 C15 C14 N3 0.6(4) .
C16 N3 C14 C15 -0.7(3) .
C13 N3 C14 C15 178.0(3) .
